data_2225744
loop_
_publ_author_name
'Vega, Araceli'
'Tlahuext, Hugo'
'H\"opfl, Herbert'

_publ_section_title
;
 {2-Hydroxy-6-[(2-oxidophenyl)iminomethyl-\k^2^<i>N</i>,<i>O</i>]phenolato-\k<i>O</i>^1^}phenylboron
;
_journal_coeditor_code TK2636
_journal_issue 4
_journal_name_full 'Acta Crystallographica Section E'
_journal_page_first o758
_journal_paper_doi 10.1107/S1600536810007609
_journal_volume 66
_journal_year 2010
_chemical_formula_iupac 'C19 H14 B N O3'
_chemical_formula_moiety 'C19 H14 B N O3'
_chemical_formula_sum 'C19 H14 B N O3'
_chemical_formula_weight 315.12
_chemical_melting_point 531
_chemical_name_systematic
;
{2-Hydroxy-6-[(2-oxidophenyl)iminomethyl-\k^2^<i>N</i>,<i>O</i>]phenolato-
\k<i>O</i>^1^}phenylboron
;
_space_group_IT_number 61
_symmetry_cell_setting orthorhombic
_symmetry_space_group_name_Hall '-P 2ac 2ab'
_symmetry_space_group_name_H-M 'P b c a'
_atom_sites_solution_hydrogens geom
_atom_sites_solution_primary direct
_atom_sites_solution_secondary difmap
_audit_creation_method SHELXL-97
_cell_angle_alpha 90.00
_cell_angle_beta 90.00
_cell_angle_gamma 90.00
_cell_formula_units_Z 8
_cell_length_a 14.7245(13)
_cell_length_b 11.1960(10)
_cell_length_c 18.4060(16)
_cell_measurement_reflns_used 3128
_cell_measurement_temperature 293(2)
_cell_measurement_theta_max 21.35
_cell_measurement_theta_min 2.21
_cell_volume 3034.3(5)
_computing_cell_refinement 'SAINT-Plus NT (Bruker, 2001)'
_computing_data_collection 'SMART (Bruker, 2000)'
_computing_data_reduction 'SAINT-Plus NT (Bruker, 2001)'
_computing_molecular_graphics 'SHELXTL (Sheldrick, 2008)'
_computing_publication_material
;
PLATON (Spek, 2009) and publCIF (Westrip, 2010)
;
_computing_structure_refinement 'SHELXTL (Sheldrick, 2008)'
_computing_structure_solution 'SHELXTL (Sheldrick, 2008)'
_diffrn_ambient_temperature 293(2)
_diffrn_detector_area_resol_mean 8.3
_diffrn_measured_fraction_theta_full 1.000
_diffrn_measured_fraction_theta_max 1.000
_diffrn_measurement_device_type 'Bruker SMART APEX CCD area-detector'
_diffrn_measurement_method 'phi and omega scans'
_diffrn_radiation_monochromator graphite
_diffrn_radiation_source 'fine-focus sealed tube'
_diffrn_radiation_type MoK\a
_diffrn_radiation_wavelength 0.71073
_diffrn_reflns_av_R_equivalents 0.0878
_diffrn_reflns_av_sigmaI/netI 0.0525
_diffrn_reflns_limit_h_max 18
_diffrn_reflns_limit_h_min -18
_diffrn_reflns_limit_k_max 14
_diffrn_reflns_limit_k_min -14
_diffrn_reflns_limit_l_max 23
_diffrn_reflns_limit_l_min -23
_diffrn_reflns_number 31865
_diffrn_reflns_theta_full 27.00
_diffrn_reflns_theta_max 27.00
_diffrn_reflns_theta_min 2.21
_diffrn_standards_number 0
_exptl_absorpt_coefficient_mu 0.093
_exptl_absorpt_correction_T_max 0.9853
_exptl_absorpt_correction_T_min 0.9808
_exptl_absorpt_correction_type multi-scan
_exptl_absorpt_process_details '(SADABS; Sheldrick, 1996)'
_exptl_crystal_colour orange
_exptl_crystal_density_diffrn 1.380
_exptl_crystal_density_method 'not measured'
_exptl_crystal_description 'rectangular prism'
_exptl_crystal_F_000 1312
_exptl_crystal_size_max 0.21
_exptl_crystal_size_mid 0.20
_exptl_crystal_size_min 0.16
_refine_diff_density_max 0.141
_refine_diff_density_min -0.194
_refine_ls_extinction_method none
_refine_ls_goodness_of_fit_ref 1.088
_refine_ls_hydrogen_treatment mixed
_refine_ls_matrix_type full
_refine_ls_number_parameters 220
_refine_ls_number_reflns 3317
_refine_ls_number_restraints 1
_refine_ls_restrained_S_all 1.087
_refine_ls_R_factor_all 0.1166
_refine_ls_R_factor_gt 0.0606
_refine_ls_shift/su_max 0.001
_refine_ls_shift/su_mean 0.000
_refine_ls_structure_factor_coef Fsqd
_refine_ls_weighting_details 'calc w=1/[\s^2^(Fo^2^)+(0.0408P)^2^+0.7703P] where P=(Fo^2^+2Fc^2^)/3'
_refine_ls_weighting_scheme calc
_refine_ls_wR_factor_gt 0.1109
_refine_ls_wR_factor_ref 0.1270
_reflns_number_gt 1942
_reflns_number_total 3317
_reflns_threshold_expression I>2sigma(I)
_cod_data_source_file tk2636.cif
_cod_data_source_block I
_cod_depositor_comments
;
The following automatic conversions were performed:
'_symmetry_cell_setting' value 'Orthorhombic' changed to 'orthorhombic'
according to '/home/saulius/struct/CIF-dictionaries/cif_core.dic'
dictionary named 'cif_core.dic' version 2.4.1 from 2010-06-29.

Automatic conversion script
Id: cif_fix_enum 1527 2010-12-29 10:47:43Z saulius 
;
_cod_database_code 2225744
_cod_database_fobs_code 2225744

loop_
_symmetry_equiv_pos_as_xyz
'x, y, z'
'-x+1/2, -y, z+1/2'
'x+1/2, -y+1/2, -z'
'-x, y+1/2, -z+1/2'
'-x, -y, -z'
'x+1/2, y, -z+1/2'
'-x+1/2, y+1/2, z'
'x, -y+1/2, z+1/2'

loop_
_atom_site_type_symbol
_atom_site_label
_atom_site_fract_x
_atom_site_fract_y
_atom_site_fract_z
_atom_site_U_iso_or_equiv
_atom_site_adp_type
_atom_site_calc_flag
_atom_site_refinement_flags
_atom_site_occupancy
_atom_site_disorder_assembly
_atom_site_disorder_group
B B1 0.10076(17) 0.8654(3) 0.51225(15) 0.0453(7) Uani d . 1 . .
N N1 0.20017(12) 0.80938(17) 0.50322(10) 0.0460(5) Uani d . 1 . .
O O1 0.11329(10) 0.98838(14) 0.53706(8) 0.0486(4) Uani d . 1 . .
O O2 0.07078(10) 0.85831(14) 0.43509(8) 0.0514(4) Uani d . 1 . .
O O3 0.09544(12) 1.17706(17) 0.62833(11) 0.0672(6) Uani d D 1 . .
H H3' 0.0545(15) 1.147(3) 0.6024(14) 0.101 Uiso d D 1 . .
C C1 0.17986(15) 1.0082(2) 0.58667(12) 0.0467(6) Uani d . 1 . .
C C2 0.25781(16) 0.9374(2) 0.59210(13) 0.0479(6) Uani d . 1 . .
C C3 0.32673(17) 0.9695(2) 0.64063(14) 0.0579(7) Uani d . 1 . .
H H3 0.3794 0.9238 0.6432 0.069 Uiso calc R 1 . .
C C4 0.31745(18) 1.0667(3) 0.68403(14) 0.0613(7) Uani d . 1 . .
H H4 0.3633 1.0874 0.7164 0.074 Uiso calc R 1 . .
C C5 0.23854(18) 1.1354(2) 0.67962(13) 0.0582(7) Uani d . 1 . .
H H5 0.2319 1.2017 0.7096 0.070 Uiso calc R 1 . .
C C6 0.17066(16) 1.1066(2) 0.63186(13) 0.0518(6) Uani d . 1 . .
C C7 0.26874(16) 0.8426(2) 0.54104(13) 0.0506(6) Uani d . 1 . .
H H7 0.3248 0.8055 0.5353 0.061 Uiso calc R 1 . .
C C8 0.19835(16) 0.7394(2) 0.43960(12) 0.0466(6) Uani d . 1 . .
C C9 0.12224(16) 0.7743(2) 0.40089(13) 0.0482(6) Uani d . 1 . .
C C10 0.10560(18) 0.7249(2) 0.33315(14) 0.0576(7) Uani d . 1 . .
H H10 0.0555 0.7478 0.3057 0.069 Uiso calc R 1 . .
C C11 0.1662(2) 0.6406(3) 0.30787(14) 0.0622(7) Uani d . 1 . .
H H11 0.1565 0.6067 0.2624 0.075 Uiso calc R 1 . .
C C12 0.24025(19) 0.6050(3) 0.34753(14) 0.0619(7) Uani d . 1 . .
H H12 0.2788 0.5465 0.3291 0.074 Uiso calc R 1 . .
C C13 0.25807(17) 0.6548(2) 0.41423(14) 0.0565(7) Uani d . 1 . .
H H13 0.3086 0.6321 0.4412 0.068 Uiso calc R 1 . .
C C14 0.03782(15) 0.7892(2) 0.56575(12) 0.0444(6) Uani d . 1 . .
C C15 0.00739(17) 0.6756(2) 0.54791(15) 0.0599(7) Uani d . 1 . .
H H15 0.0247 0.6426 0.5036 0.072 Uiso calc R 1 . .
C C16 -0.04753(19) 0.6099(2) 0.59356(17) 0.0707(8) Uani d . 1 . .
H H16 -0.0665 0.5338 0.5800 0.085 Uiso calc R 1 . .
C C17 -0.07412(18) 0.6570(3) 0.65887(16) 0.0649(8) Uani d . 1 . .
H H17 -0.1107 0.6128 0.6901 0.078 Uiso calc R 1 . .
C C18 -0.04662(17) 0.7693(3) 0.67788(14) 0.0590(7) Uani d . 1 . .
H H18 -0.0651 0.8021 0.7219 0.071 Uiso calc R 1 . .
C C19 0.00840(16) 0.8338(2) 0.63199(13) 0.0523(6) Uani d . 1 . .
H H19 0.0265 0.9100 0.6459 0.063 Uiso calc R 1 . .

loop_
_atom_site_aniso_label
_atom_site_aniso_U_11
_atom_site_aniso_U_22
_atom_site_aniso_U_33
_atom_site_aniso_U_12
_atom_site_aniso_U_13
_atom_site_aniso_U_23
B1 0.0384(14) 0.0458(16) 0.0517(17) 0.0035(13) -0.0048(12) -0.0004(14)
N1 0.0408(11) 0.0516(12) 0.0455(12) -0.0010(9) 0.0017(9) 0.0026(10)
O1 0.0430(9) 0.0478(10) 0.0551(10) -0.0032(8) -0.0085(8) 0.0019(8)
O2 0.0503(10) 0.0558(11) 0.0482(10) 0.0042(8) -0.0050(8) 0.0005(8)
O3 0.0517(11) 0.0594(12) 0.0905(15) -0.0025(10) -0.0096(10) -0.0189(10)
C1 0.0441(14) 0.0494(15) 0.0466(14) -0.0100(12) -0.0008(12) 0.0056(12)
C2 0.0442(14) 0.0526(15) 0.0469(14) -0.0062(12) -0.0031(12) 0.0021(12)
C3 0.0456(15) 0.0660(19) 0.0619(17) -0.0046(13) -0.0079(13) 0.0010(15)
C4 0.0540(17) 0.0685(19) 0.0614(17) -0.0169(15) -0.0099(13) 0.0012(15)
C5 0.0594(17) 0.0547(17) 0.0605(17) -0.0124(14) -0.0017(14) -0.0047(14)
C6 0.0471(15) 0.0507(16) 0.0577(16) -0.0095(12) 0.0020(12) 0.0026(13)
C7 0.0409(14) 0.0577(17) 0.0533(15) 0.0020(12) -0.0038(12) 0.0076(13)
C8 0.0448(13) 0.0532(15) 0.0418(13) -0.0043(12) 0.0058(11) 0.0010(12)
C9 0.0461(14) 0.0488(15) 0.0496(15) -0.0032(12) 0.0024(12) 0.0041(13)
C10 0.0598(16) 0.0647(18) 0.0483(16) -0.0095(14) -0.0046(13) 0.0020(14)
C11 0.0699(19) 0.0683(19) 0.0484(15) -0.0157(16) 0.0126(14) -0.0058(14)
C12 0.0578(17) 0.0641(19) 0.0637(18) -0.0029(14) 0.0166(15) -0.0065(15)
C13 0.0487(15) 0.0663(18) 0.0545(16) 0.0001(13) 0.0073(13) -0.0024(14)
C14 0.0351(12) 0.0475(15) 0.0505(15) 0.0023(11) -0.0046(11) 0.0014(12)
C15 0.0570(16) 0.0528(17) 0.0700(18) -0.0022(14) 0.0112(14) -0.0056(14)
C16 0.0662(18) 0.0510(17) 0.095(2) -0.0083(14) 0.0173(17) 0.0024(16)
C17 0.0549(16) 0.070(2) 0.0702(19) -0.0027(15) 0.0131(14) 0.0159(16)
C18 0.0501(15) 0.074(2) 0.0530(16) -0.0008(14) 0.0025(13) 0.0036(14)
C19 0.0456(14) 0.0590(17) 0.0523(16) -0.0047(12) -0.0013(12) -0.0008(13)

loop_
_atom_type_symbol
_atom_type_description
_atom_type_scat_dispersion_real
_atom_type_scat_dispersion_imag
_atom_type_scat_source
C C 0.0033 0.0016 'International Tables Vol C Tables 4.2.6.8 and 6.1.1.4'
H H 0.0000 0.0000 'International Tables Vol C Tables 4.2.6.8 and 6.1.1.4'
B B 0.0013 0.0007 'International Tables Vol C Tables 4.2.6.8 and 6.1.1.4'
N N 0.0061 0.0033 'International Tables Vol C Tables 4.2.6.8 and 6.1.1.4'
O O 0.0106 0.0060 'International Tables Vol C Tables 4.2.6.8 and 6.1.1.4'

loop_
_geom_angle_atom_site_label_1
_geom_angle_atom_site_label_2
_geom_angle_atom_site_label_3
_geom_angle_site_symmetry_1
_geom_angle_site_symmetry_3
_geom_angle
_geom_angle_publ_flag
O1 B1 O2 . . 112.7(2) ?
O1 B1 C14 . . 112.5(2) ?
O2 B1 C14 . . 112.78(19) ?
O1 B1 N1 . . 106.61(18) ?
O2 B1 N1 . . 98.70(18) ?
C14 B1 N1 . . 112.6(2) ?
C7 N1 C8 . . 128.9(2) ?
C7 N1 B1 . . 123.4(2) ?
C8 N1 B1 . . 106.65(18) ?
C1 O1 B1 . . 117.06(18) ?
C9 O2 B1 . . 108.21(18) ?
C6 O3 H3' . . 112(2) ?
O1 C1 C6 . . 117.6(2) ?
O1 C1 C2 . . 123.2(2) ?
C6 C1 C2 . . 119.2(2) ?
C1 C2 C3 . . 119.7(2) ?
C1 C2 C7 . . 117.9(2) ?
C3 C2 C7 . . 122.0(2) ?
C4 C3 C2 . . 120.6(3) ?
C4 C3 H3 . . 119.7 ?
C2 C3 H3 . . 119.7 ?
C3 C4 C5 . . 119.4(2) ?
C3 C4 H4 . . 120.3 ?
C5 C4 H4 . . 120.3 ?
C6 C5 C4 . . 121.0(3) ?
C6 C5 H5 . . 119.5 ?
C4 C5 H5 . . 119.5 ?
O3 C6 C5 . . 119.2(2) ?
O3 C6 C1 . . 120.7(2) ?
C5 C6 C1 . . 120.1(2) ?
N1 C7 C2 . . 119.0(2) ?
N1 C7 H7 . . 120.5 ?
C2 C7 H7 . . 120.5 ?
C13 C8 C9 . . 122.5(2) ?
C13 C8 N1 . . 130.8(2) ?
C9 C8 N1 . . 106.6(2) ?
O2 C9 C8 . . 114.0(2) ?
O2 C9 C10 . . 126.4(2) ?
C8 C9 C10 . . 119.6(2) ?
C11 C10 C9 . . 117.5(3) ?
C11 C10 H10 . . 121.2 ?
C9 C10 H10 . . 121.2 ?
C12 C11 C10 . . 122.3(3) ?
C12 C11 H11 . . 118.9 ?
C10 C11 H11 . . 118.9 ?
C11 C12 C13 . . 120.6(3) ?
C11 C12 H12 . . 119.7 ?
C13 C12 H12 . . 119.7 ?
C12 C13 C8 . . 117.5(3) ?
C12 C13 H13 . . 121.3 ?
C8 C13 H13 . . 121.3 ?
C19 C14 C15 . . 115.9(2) ?
C19 C14 B1 . . 122.1(2) ?
C15 C14 B1 . . 122.0(2) ?
C16 C15 C14 . . 122.3(3) ?
C16 C15 H15 . . 118.9 ?
C14 C15 H15 . . 118.9 ?
C17 C16 C15 . . 119.8(3) ?
C17 C16 H16 . . 120.1 ?
C15 C16 H16 . . 120.1 ?
C18 C17 C16 . . 119.6(3) ?
C18 C17 H17 . . 120.2 ?
C16 C17 H17 . . 120.2 ?
C17 C18 C19 . . 120.0(3) ?
C17 C18 H18 . . 120.0 ?
C19 C18 H18 . . 120.0 ?
C18 C19 C14 . . 122.4(2) ?
C18 C19 H19 . . 118.8 ?
C14 C19 H19 . . 118.8 ?

loop_
_geom_bond_atom_site_label_1
_geom_bond_atom_site_label_2
_geom_bond_site_symmetry_2
_geom_bond_distance
_geom_bond_publ_flag
B1 O1 . 1.463(3) ?
B1 O2 . 1.489(3) ?
B1 C14 . 1.599(4) ?
B1 N1 . 1.601(3) ?
N1 C7 . 1.282(3) ?
N1 C8 . 1.409(3) ?
O1 C1 . 1.358(3) ?
O2 C9 . 1.362(3) ?
O3 C6 . 1.362(3) ?
O3 H3' . 0.84(2) ?
C1 C6 . 1.387(3) ?
C1 C2 . 1.399(3) ?
C2 C3 . 1.399(3) ?
C2 C7 . 1.426(3) ?
C3 C4 . 1.357(3) ?
C3 H3 . 0.93 ?
C4 C5 . 1.396(4) ?
C4 H4 . 0.93 ?
C5 C6 . 1.370(3) ?
C5 H5 . 0.93 ?
C7 H7 . 0.93 ?
C8 C13 . 1.375(3) ?
C8 C9 . 1.384(3) ?
C9 C10 . 1.386(3) ?
C10 C11 . 1.380(4) ?
C10 H10 . 0.93 ?
C11 C12 . 1.371(4) ?
C11 H11 . 0.93 ?
C12 C13 . 1.374(3) ?
C12 H12 . 0.93 ?
C13 H13 . 0.93 ?
C14 C19 . 1.387(3) ?
C14 C15 . 1.388(3) ?
C15 C16 . 1.379(3) ?
C15 H15 . 0.93 ?
C16 C17 . 1.370(4) ?
C16 H16 . 0.93 ?
C17 C18 . 1.367(4) ?
C17 H17 . 0.93 ?
C18 C19 . 1.375(3) ?
C18 H18 . 0.93 ?
C19 H19 . 0.93 ?

loop_
_geom_hbond_atom_site_label_D
_geom_hbond_atom_site_label_H
_geom_hbond_atom_site_label_A
_geom_hbond_site_symmetry_A
_geom_hbond_distance_DH
_geom_hbond_distance_HA
_geom_hbond_distance_DA
_geom_hbond_angle_DHA
O3 H3' O2 5_576 0.84(2) 1.97(2) 2.740(2) 152(3)
C7 H7 O3 7_545 0.93 2.53 3.165(3) 126

loop_
_geom_torsion_atom_site_label_1
_geom_torsion_atom_site_label_2
_geom_torsion_atom_site_label_3
_geom_torsion_atom_site_label_4
_geom_torsion_site_symmetry_1
_geom_torsion_site_symmetry_2
_geom_torsion_site_symmetry_3
_geom_torsion_site_symmetry_4
_geom_torsion
_geom_torsion_publ_flag
O1 B1 N1 C7 . . . . 29.0(3) ?
O2 B1 N1 C7 . . . . 145.9(2) ?
C14 B1 N1 C7 . . . . -94.8(3) ?
O1 B1 N1 C8 . . . . -140.00(19) ?
O2 B1 N1 C8 . . . . -23.1(2) ?
C14 B1 N1 C8 . . . . 96.1(2) ?
O2 B1 O1 C1 . . . . -146.93(18) ?
C14 B1 O1 C1 . . . . 84.2(2) ?
N1 B1 O1 C1 . . . . -39.7(3) ?
O1 B1 O2 C9 . . . . 133.55(19) ?
C14 B1 O2 C9 . . . . -97.7(2) ?
N1 B1 O2 C9 . . . . 21.4(2) ?
B1 O1 C1 C6 . . . . -154.4(2) ?
B1 O1 C1 C2 . . . . 28.1(3) ?
O1 C1 C2 C3 . . . . 174.7(2) ?
C6 C1 C2 C3 . . . . -2.7(3) ?
O1 C1 C2 C7 . . . . 2.3(3) ?
C6 C1 C2 C7 . . . . -175.1(2) ?
C1 C2 C3 C4 . . . . 2.0(4) ?
C7 C2 C3 C4 . . . . 174.1(2) ?
C2 C3 C4 C5 . . . . -0.4(4) ?
C3 C4 C5 C6 . . . . -0.4(4) ?
C4 C5 C6 O3 . . . . -178.9(2) ?
C4 C5 C6 C1 . . . . -0.3(4) ?
O1 C1 C6 O3 . . . . 2.8(3) ?
C2 C1 C6 O3 . . . . -179.6(2) ?
O1 C1 C6 C5 . . . . -175.7(2) ?
C2 C1 C6 C5 . . . . 1.8(3) ?
C8 N1 C7 C2 . . . . 164.0(2) ?
B1 N1 C7 C2 . . . . -2.5(3) ?
C1 C2 C7 N1 . . . . -14.9(3) ?
C3 C2 C7 N1 . . . . 172.9(2) ?
C7 N1 C8 C13 . . . . 26.0(4) ?
B1 N1 C8 C13 . . . . -165.7(3) ?
C7 N1 C8 C9 . . . . -151.6(2) ?
B1 N1 C8 C9 . . . . 16.7(2) ?
B1 O2 C9 C8 . . . . -13.6(3) ?
B1 O2 C9 C10 . . . . 167.3(2) ?
C13 C8 C9 O2 . . . . 179.4(2) ?
N1 C8 C9 O2 . . . . -2.7(3) ?
C13 C8 C9 C10 . . . . -1.5(4) ?
N1 C8 C9 C10 . . . . 176.3(2) ?
O2 C9 C10 C11 . . . . 180.0(2) ?
C8 C9 C10 C11 . . . . 1.0(4) ?
C9 C10 C11 C12 . . . . 0.4(4) ?
C10 C11 C12 C13 . . . . -1.5(4) ?
C11 C12 C13 C8 . . . . 1.0(4) ?
C9 C8 C13 C12 . . . . 0.5(4) ?
N1 C8 C13 C12 . . . . -176.8(2) ?
O1 B1 C14 C19 . . . . -6.9(3) ?
O2 B1 C14 C19 . . . . -135.7(2) ?
N1 B1 C14 C19 . . . . 113.6(2) ?
O1 B1 C14 C15 . . . . 171.4(2) ?
O2 B1 C14 C15 . . . . 42.6(3) ?
N1 B1 C14 C15 . . . . -68.0(3) ?
C19 C14 C15 C16 . . . . -1.0(4) ?
B1 C14 C15 C16 . . . . -179.4(2) ?
C14 C15 C16 C17 . . . . 0.3(4) ?
C15 C16 C17 C18 . . . . 0.6(4) ?
C16 C17 C18 C19 . . . . -0.9(4) ?
C17 C18 C19 C14 . . . . 0.1(4) ?
C15 C14 C19 C18 . . . . 0.8(3) ?
B1 C14 C19 C18 . . . . 179.2(2) ?
